data_2209398
loop_
_publ_author_name
'Chen, Lin'
'Wu, Bo-Lin'
'He, Xiao-Yi'
'Mi, Jin-Xiao'

_publ_section_title
;
 A monoclinic modification of K~3~[InCl~6~]
;
_journal_coeditor_code BR2009
_journal_issue 7
_journal_name_full 'Acta Crystallographica Section E'
_journal_page_first i143
_journal_page_last i144
_journal_paper_doi 10.1107/S1600536806020976
_journal_volume 62
_journal_year 2006
_chemical_formula_iupac 'K3 (In Cl6 )'
_chemical_formula_structural 'K3 (In Cl6 )'
_chemical_formula_sum 'Cl6 In K3'
_chemical_formula_weight 444.82
_chemical_name_systematic
;
tripotassium indium(III) hexachloride
;
_space_group_IT_number 14
_symmetry_cell_setting monoclinic
_symmetry_space_group_name_Hall '-P 2ybc'
_symmetry_space_group_name_H-M 'P 1 21/c 1'
_atom_sites_solution_primary direct
_atom_sites_solution_secondary difmap
_audit_creation_method SHELXL97
_cell_angle_alpha 90.00
_cell_angle_beta 108.957(4)
_cell_angle_gamma 90.00
_cell_formula_units_Z 4
_cell_length_a 12.188(3)
_cell_length_b 7.5530(17)
_cell_length_c 12.703(3)
_cell_measurement_reflns_used 6419
_cell_measurement_temperature 295(2)
_cell_measurement_theta_max 29.42
_cell_measurement_theta_min 0.833
_cell_volume 1106.0(5)
_computing_cell_refinement 'SAINT (Bruker, 2001)'
_computing_data_collection 'SMART (Bruker, 2001)'
_computing_data_reduction SAINT
_computing_molecular_graphics 'DIAMOND (Brandenburg, 2004)'
_computing_publication_material SHELXL97
_computing_structure_refinement 'SHELXL97 (Sheldrick, 1997)'
_computing_structure_solution 'SHELXS97 (Sheldrick, 1997)'
_diffrn_ambient_temperature 295(2)
_diffrn_measured_fraction_theta_full 1.000
_diffrn_measured_fraction_theta_max 1.000
_diffrn_measurement_device_type 'Bruker SMART CCD area-detector'
_diffrn_measurement_method \w
_diffrn_radiation_monochromator graphite
_diffrn_radiation_source 'fine-focus sealed tube'
_diffrn_radiation_type MoK\a
_diffrn_radiation_wavelength 0.71073
_diffrn_reflns_av_R_equivalents 0.0227
_diffrn_reflns_av_sigmaI/netI 0.0265
_diffrn_reflns_limit_h_max 14
_diffrn_reflns_limit_h_min -16
_diffrn_reflns_limit_k_max 9
_diffrn_reflns_limit_k_min -8
_diffrn_reflns_limit_l_max 13
_diffrn_reflns_limit_l_min -15
_diffrn_reflns_number 6419
_diffrn_reflns_theta_full 28.00
_diffrn_reflns_theta_max 28.00
_diffrn_reflns_theta_min 1.77
_diffrn_standards_number 0
_exptl_absorpt_coefficient_mu 4.647
_exptl_absorpt_correction_T_max 0.6594
_exptl_absorpt_correction_T_min 0.1986
_exptl_absorpt_correction_type multi-scan
_exptl_absorpt_process_details '(SADABS; Sheldrick, 1996)'
_exptl_crystal_colour colourless
_exptl_crystal_density_diffrn 2.671
_exptl_crystal_density_method 'not measured'
_exptl_crystal_description plate
_exptl_crystal_F_000 832
_exptl_crystal_size_max 0.50
_exptl_crystal_size_mid 0.28
_exptl_crystal_size_min 0.09
_refine_diff_density_max 0.920
_refine_diff_density_min -1.202
_refine_ls_extinction_method none
_refine_ls_goodness_of_fit_ref 1.123
_refine_ls_matrix_type full
_refine_ls_number_parameters 94
_refine_ls_number_reflns 2548
_refine_ls_number_restraints 0
_refine_ls_restrained_S_all 1.123
_refine_ls_R_factor_all 0.0341
_refine_ls_R_factor_gt 0.0314
_refine_ls_shift/su_max 0.000
_refine_ls_shift/su_mean 0.000
_refine_ls_structure_factor_coef Fsqd
_refine_ls_weighting_details 'calc w = 1/[\s^2^(Fo^2^)+(0.0527P)^2^+0.923P] where P=(Fo^2^+2Fc^2^)/3'
_refine_ls_weighting_scheme calc
_refine_ls_wR_factor_gt 0.0909
_refine_ls_wR_factor_ref 0.0928
_reflns_number_gt 2341
_reflns_number_total 2548
_reflns_threshold_expression I>2\s(I)
_cod_data_source_file br2009.cif
_cod_data_source_block I
_cod_database_code 2209398
_cod_database_fobs_code 2209398

loop_
_symmetry_equiv_pos_as_xyz
'x, y, z'
'-x, y+1/2, -z+1/2'
'-x, -y, -z'
'x, -y-1/2, z-1/2'

loop_
_atom_site_type_symbol
_atom_site_label
_atom_site_fract_x
_atom_site_fract_y
_atom_site_fract_z
_atom_site_U_iso_or_equiv
_atom_site_adp_type
_atom_site_calc_flag
_atom_site_refinement_flags
_atom_site_occupancy
In In1 0.5000 0.5000 0.5000 0.01989(12) Uani d S 1
In In2 0.0000 0.0000 0.5000 0.01933(12) Uani d S 1
Cl Cl1 0.88511(8) 0.01054(13) 0.62721(9) 0.0371(2) Uani d . 1
Cl Cl2 0.50062(7) 0.36426(11) 0.68833(7) 0.02727(19) Uani d . 1
Cl Cl3 0.65124(8) 0.70864(12) 0.60687(8) 0.0352(2) Uani d . 1
Cl Cl4 0.86419(8) 0.18013(12) 0.35054(9) 0.0354(2) Uani d . 1
Cl Cl5 0.64942(8) 0.29471(13) 0.49465(9) 0.0386(2) Uani d . 1
Cl Cl6 0.89804(8) 0.71973(11) 0.40618(8) 0.0346(2) Uani d . 1
K K1 0.09970(10) 0.02240(18) 0.86224(11) 0.0652(4) Uani d . 1
K K2 0.67871(6) 0.56893(10) 0.88739(7) 0.0330(2) Uani d . 1
K K3 0.31428(7) 0.56143(11) 0.76239(8) 0.0365(2) Uani d . 1

loop_
_atom_site_aniso_label
_atom_site_aniso_U_11
_atom_site_aniso_U_22
_atom_site_aniso_U_33
_atom_site_aniso_U_12
_atom_site_aniso_U_13
_atom_site_aniso_U_23
In1 0.01625(18) 0.02042(19) 0.0229(2) -0.00018(9) 0.00617(15) -0.00193(11)
In2 0.01636(18) 0.02142(19) 0.0205(2) 0.00275(9) 0.00645(14) 0.00221(11)
Cl1 0.0252(5) 0.0608(7) 0.0297(5) 0.0045(3) 0.0152(4) 0.0011(4)
Cl2 0.0270(4) 0.0295(4) 0.0258(4) -0.0023(3) 0.0092(3) 0.0020(3)
Cl3 0.0310(4) 0.0360(5) 0.0368(5) -0.0139(3) 0.0087(4) -0.0096(4)
Cl4 0.0260(4) 0.0392(5) 0.0383(5) 0.0112(3) 0.0067(4) 0.0164(4)
Cl5 0.0333(5) 0.0411(5) 0.0417(6) 0.0170(4) 0.0125(4) -0.0025(4)
Cl6 0.0316(4) 0.0271(4) 0.0416(6) -0.0015(3) 0.0071(4) -0.0076(4)
K1 0.0424(6) 0.1034(10) 0.0516(7) -0.0158(5) 0.0177(6) -0.0344(6)
K2 0.0239(4) 0.0300(4) 0.0424(5) 0.0016(3) 0.0069(3) -0.0017(3)
K3 0.0304(4) 0.0291(4) 0.0517(6) 0.0078(3) 0.0155(4) 0.0089(4)

loop_
_atom_type_symbol
_atom_type_description
_atom_type_scat_dispersion_real
_atom_type_scat_dispersion_imag
_atom_type_scat_source
In In -0.7276 1.3100 'International Tables Vol C Tables 4.2.6.8 and 6.1.1.4'
Cl Cl 0.1484 0.1585 'International Tables Vol C Tables 4.2.6.8 and 6.1.1.4'
K K 0.2009 0.2494 'International Tables Vol C Tables 4.2.6.8 and 6.1.1.4'

loop_
_geom_angle_atom_site_label_1
_geom_angle_atom_site_label_2
_geom_angle_atom_site_label_3
_geom_angle_site_symmetry_1
_geom_angle_site_symmetry_3
_geom_angle
_geom_angle_publ_flag
Cl5 In1 Cl5 . 3_666 180.00(5) no
Cl5 In1 Cl3 . . 89.43(4) no
Cl5 In1 Cl3 3_666 . 90.57(4) no
Cl5 In1 Cl3 . 3_666 90.57(4) no
Cl5 In1 Cl3 3_666 3_666 89.43(4) no
Cl3 In1 Cl3 . 3_666 180.00(3) no
Cl5 In1 Cl2 . . 89.77(3) no
Cl5 In1 Cl2 3_666 . 90.23(3) no
Cl3 In1 Cl2 . . 88.13(3) no
Cl3 In1 Cl2 3_666 . 91.87(3) no
Cl5 In1 Cl2 . 3_666 90.23(3) no
Cl5 In1 Cl2 3_666 3_666 89.77(3) no
Cl3 In1 Cl2 . 3_666 91.87(3) no
Cl3 In1 Cl2 3_666 3_666 88.13(3) no
Cl2 In1 Cl2 . 3_666 180.0 no
Cl1 In2 Cl1 1_455 3_656 180.0 no
Cl1 In2 Cl4 1_455 3_656 84.01(4) no
Cl1 In2 Cl4 3_656 3_656 95.99(4) no
Cl1 In2 Cl4 1_455 1_455 95.99(4) no
Cl1 In2 Cl4 3_656 1_455 84.01(4) no
Cl4 In2 Cl4 3_656 1_455 180.0 no
Cl1 In2 Cl6 1_455 3_666 87.77(3) no
Cl1 In2 Cl6 3_656 3_666 92.23(3) no
Cl4 In2 Cl6 3_656 3_666 89.71(3) no
Cl4 In2 Cl6 1_455 3_666 90.29(3) no
Cl1 In2 Cl6 1_455 1_445 92.23(3) no
Cl1 In2 Cl6 3_656 1_445 87.77(3) no
Cl4 In2 Cl6 3_656 1_445 90.29(4) no
Cl4 In2 Cl6 1_455 1_445 89.71(4) no
Cl6 In2 Cl6 3_666 1_445 180.0 no
Cl1 In2 K2 1_455 2_646 119.52(3) no
Cl1 In2 K2 3_656 2_646 60.48(3) no
Cl4 In2 K2 3_656 2_646 55.16(3) no
Cl4 In2 K2 1_455 2_646 124.84(3) no
Cl6 In2 K2 3_666 2_646 54.17(2) no
Cl6 In2 K2 1_445 2_646 125.83(2) no
Cl1 In2 K2 1_455 4_465 60.48(3) no
Cl1 In2 K2 3_656 4_465 119.52(3) no
Cl4 In2 K2 3_656 4_465 124.84(3) no
Cl4 In2 K2 1_455 4_465 55.16(3) no
Cl6 In2 K2 3_666 4_465 125.83(2) no
Cl6 In2 K2 1_445 4_465 54.17(2) no
K2 In2 K2 2_646 4_465 180.0 no
In2 Cl1 K3 1_655 2_646 165.39(5) no
In2 Cl1 K1 1_655 1_655 98.25(4) no
K3 Cl1 K1 2_646 1_655 95.32(4) no
In2 Cl1 K2 1_655 4_565 79.30(4) no
K3 Cl1 K2 2_646 4_565 88.10(4) no
K1 Cl1 K2 1_655 4_565 170.84(4) no
In2 Cl1 K1 1_655 2_646 87.65(3) no
K3 Cl1 K1 2_646 2_646 98.07(3) no
K1 Cl1 K1 1_655 2_646 88.76(3) no
K2 Cl1 K1 4_565 2_646 82.34(3) no
In1 Cl2 K2 . 2_646 102.15(3) no
In1 Cl2 K3 . . 107.80(3) no
K2 Cl2 K3 2_646 . 85.79(3) no
In1 Cl2 K3 . 2_646 104.99(3) no
K2 Cl2 K3 2_646 2_646 85.69(3) no
K3 Cl2 K3 . 2_646 147.16(3) no
In1 Cl2 K2 . . 109.89(3) no
K2 Cl2 K2 2_646 . 147.96(3) no
K3 Cl2 K2 . . 84.41(3) no
K3 Cl2 K2 2_646 . 86.22(3) no
In1 Cl3 K3 . 2_656 142.31(4) no
In1 Cl3 K1 . 2_656 106.93(4) no
K3 Cl3 K1 2_656 2_656 110.42(4) no
In1 Cl3 K2 . 4_575 96.93(4) no
K3 Cl3 K2 2_656 4_575 88.97(4) no
K1 Cl3 K2 2_656 4_575 88.61(3) no
In1 Cl3 K2 . . 99.71(3) no
K3 Cl3 K2 2_656 . 76.71(3) no
K1 Cl3 K2 2_656 . 88.34(3) no
K2 Cl3 K2 4_575 . 163.26(3) no
In2 Cl4 K3 1_655 3_666 160.99(5) no
In2 Cl4 K2 1_655 4_565 83.65(3) no
K3 Cl4 K2 3_666 4_565 90.94(4) no
In2 Cl4 K1 1_655 3_656 98.11(4) no
K3 Cl4 K1 3_666 3_656 100.70(5) no
K2 Cl4 K1 4_565 3_656 98.19(4) no
In2 Cl4 K1 1_655 4_665 89.19(3) no
K3 Cl4 K1 3_666 4_665 93.41(4) no
K2 Cl4 K1 4_565 4_665 169.52(4) no
K1 Cl4 K1 3_656 4_665 90.37(3) no
In1 Cl5 K2 . 4_565 140.29(4) no
In1 Cl5 K3 . 2_646 100.46(4) no
K2 Cl5 K3 4_565 2_646 86.67(4) no
In1 Cl5 K1 . 2_656 102.25(4) no
K2 Cl5 K1 4_565 2_656 117.19(4) no
K3 Cl5 K1 2_646 2_656 87.10(3) no
In1 Cl5 K3 . 3_666 98.51(3) no
K2 Cl5 K3 4_565 3_666 78.79(3) no
K3 Cl5 K3 2_646 3_666 161.03(3) no
K1 Cl5 K3 2_656 3_666 88.77(4) no
In2 Cl6 K2 1_665 4_575 83.33(3) no
In2 Cl6 K1 1_665 4_665 105.46(4) no
K2 Cl6 K1 4_575 4_665 166.07(5) no
In2 Cl6 K1 1_665 2_656 95.57(4) no
K2 Cl6 K1 4_575 2_656 93.41(4) no
K1 Cl6 K1 4_665 2_656 96.40(4) no
In2 Cl6 K3 1_665 3_666 160.81(4) no
K2 Cl6 K3 4_575 3_666 79.31(3) no
K1 Cl6 K3 4_665 3_666 90.21(4) no
K1 Cl6 K3 2_656 3_666 93.56(4) no
Cl3 K1 Cl6 2_646 4_466 161.80(6) no
Cl3 K1 Cl4 2_646 3_656 86.03(4) no
Cl6 K1 Cl4 4_466 3_656 101.05(4) no
Cl3 K1 Cl1 2_646 1_455 124.10(5) no
Cl6 K1 Cl1 4_466 1_455 73.53(4) no
Cl4 K1 Cl1 3_656 1_455 60.86(3) no
Cl3 K1 Cl6 2_646 2_646 87.70(4) no
Cl6 K1 Cl6 4_466 2_646 83.60(4) no
Cl4 K1 Cl6 3_656 2_646 172.09(5) no
Cl1 K1 Cl6 1_455 2_646 126.93(5) no
Cl3 K1 Cl5 2_646 2_646 61.39(3) no
Cl6 K1 Cl5 4_466 2_646 102.60(5) no
Cl4 K1 Cl5 3_656 2_646 82.42(4) no
Cl1 K1 Cl5 1_455 2_646 140.67(5) no
Cl6 K1 Cl5 2_646 2_646 90.35(4) no
Cl3 K1 Cl4 2_646 4_466 115.75(5) no
Cl6 K1 Cl4 4_466 4_466 73.86(4) no
Cl4 K1 Cl4 3_656 4_466 125.31(4) no
Cl1 K1 Cl4 1_455 4_466 65.79(3) no
Cl6 K1 Cl4 2_646 4_466 61.99(3) no
Cl5 K1 Cl4 2_646 4_466 152.26(5) no
Cl3 K1 Cl1 2_646 2_656 61.95(3) no
Cl6 K1 Cl1 4_466 2_656 125.93(4) no
Cl4 K1 Cl1 3_656 2_656 118.71(5) no
Cl1 K1 Cl1 1_455 2_656 94.38(5) no
Cl6 K1 Cl1 2_646 2_656 61.92(3) no
Cl5 K1 Cl1 2_646 2_656 116.83(4) no
Cl4 K1 Cl1 4_466 2_656 53.83(3) no
Cl3 K1 K2 2_646 3_667 46.69(3) no
Cl6 K1 K2 4_466 3_667 124.23(4) no
Cl4 K1 K2 3_656 3_667 132.72(4) no
Cl1 K1 K2 1_455 3_667 139.65(5) no
Cl6 K1 K2 2_646 3_667 41.30(2) no
Cl5 K1 K2 2_646 3_667 75.61(3) no
Cl4 K1 K2 4_466 3_667 83.78(3) no
Cl1 K1 K2 2_656 3_667 45.31(2) no
Cl3 K1 K3 2_646 1_545 77.10(3) no
Cl6 K1 K3 4_466 1_545 98.36(4) no
Cl4 K1 K3 3_656 1_545 37.12(2) no
Cl1 K1 K3 1_455 1_545 94.72(3) no
Cl6 K1 K3 2_646 1_545 136.29(4) no
Cl5 K1 K3 2_646 1_545 46.37(3) no
Cl4 K1 K3 4_466 1_545 160.25(4) no
Cl1 K1 K3 2_656 1_545 135.53(4) no
K2 K1 K3 3_667 1_545 114.99(3) no
Cl3 K1 K3 2_646 2_546 148.94(5) no
Cl6 K1 K3 4_466 2_546 46.91(3) no
Cl4 K1 K3 3_656 2_546 99.60(3) no
Cl1 K1 K3 1_455 2_546 41.77(2) no
Cl6 K1 K3 2_646 2_546 88.25(3) no
Cl5 K1 K3 2_646 2_546 149.43(4) no
Cl4 K1 K3 4_466 2_546 37.68(2) no
Cl1 K1 K3 2_656 2_546 89.17(3) no
K2 K1 K3 3_667 2_546 120.31(3) no
K3 K1 K3 1_545 2_546 124.62(3) no
Cl3 K1 K2 2_646 2_646 49.04(3) no
Cl6 K1 K2 4_466 2_646 140.62(4) no
Cl4 K1 K2 3_656 2_646 39.60(2) no
Cl1 K1 K2 1_455 2_646 81.58(4) no
Cl6 K1 K2 2_646 2_646 135.60(4) no
Cl5 K1 K2 2_646 2_646 78.04(3) no
Cl4 K1 K2 4_466 2_646 122.53(4) no
Cl1 K1 K2 2_656 2_646 85.32(3) no
K2 K1 K2 3_667 2_646 94.43(3) no
K3 K1 K2 1_545 2_646 53.32(2) no
K3 K1 K2 2_546 2_646 122.45(3) no
Cl2 K2 Cl6 2_656 4_576 99.30(4) no
Cl2 K2 Cl4 2_656 4_566 151.79(4) no
Cl6 K2 Cl4 4_576 4_566 70.46(3) no
Cl2 K2 Cl5 2_656 4_566 127.29(4) no
Cl6 K2 Cl5 4_576 4_566 130.05(4) no
Cl4 K2 Cl5 4_566 4_566 74.04(3) no
Cl2 K2 Cl2 2_656 . 82.50(3) no
Cl6 K2 Cl2 4_576 . 132.54(4) no
Cl4 K2 Cl2 4_566 . 85.81(3) no
Cl5 K2 Cl2 4_566 . 76.89(3) no
Cl2 K2 Cl1 2_656 4_566 132.37(4) no
Cl6 K2 Cl1 4_576 4_566 68.86(3) no
Cl4 K2 Cl1 4_566 4_566 69.82(3) no
Cl5 K2 Cl1 4_566 4_566 66.54(3) no
Cl2 K2 Cl1 . 4_566 140.16(4) no
Cl2 K2 Cl3 2_656 4_576 69.03(3) no
Cl6 K2 Cl3 4_576 4_576 89.68(3) no
Cl4 K2 Cl3 4_566 4_576 134.75(4) no
Cl5 K2 Cl3 4_566 4_576 91.22(4) no
Cl2 K2 Cl3 . 4_576 133.00(3) no
Cl1 K2 Cl3 4_566 4_576 65.10(3) no
Cl2 K2 Cl3 2_656 . 69.48(3) no
Cl6 K2 Cl3 4_576 . 73.97(3) no
Cl4 K2 Cl3 4_566 . 82.35(3) no
Cl5 K2 Cl3 4_566 . 133.97(4) no
Cl2 K2 Cl3 . . 62.26(3) no
Cl1 K2 Cl3 4_566 . 139.11(3) no
Cl3 K2 Cl3 4_576 . 131.83(3) no
Cl2 K2 In2 2_656 2_656 140.84(3) no
Cl6 K2 In2 4_576 2_656 42.50(2) no
Cl4 K2 In2 4_566 2_656 41.19(2) no
Cl5 K2 In2 4_566 2_656 87.98(3) no
Cl2 K2 In2 . 2_656 126.93(3) no
Cl1 K2 In2 4_566 2_656 40.212(19) no
Cl3 K2 In2 4_576 2_656 97.25(3) no
Cl3 K2 In2 . 2_656 99.62(3) no
Cl2 K2 K3 2_656 2_656 47.65(2) no
Cl6 K2 K3 4_576 2_656 54.94(2) no
Cl4 K2 K3 4_566 2_656 110.34(3) no
Cl5 K2 K3 4_566 2_656 174.85(3) no
Cl2 K2 K3 . 2_656 100.45(3) no
Cl1 K2 K3 4_566 2_656 117.16(3) no
Cl3 K2 K3 4_576 2_656 87.43(3) no
Cl3 K2 K3 . 2_656 45.95(2) no
In2 K2 K3 2_656 2_656 97.11(2) no
Cl2 K2 K3 2_656 . 47.94(2) no
Cl6 K2 K3 4_576 . 145.77(3) no
Cl4 K2 K3 4_566 . 132.03(3) no
Cl5 K2 K3 4_566 . 84.08(3) no
Cl2 K2 K3 . . 47.34(2) no
Cl1 K2 K3 4_566 . 137.55(3) no
Cl3 K2 K3 4_576 . 86.69(3) no
Cl3 K2 K3 . . 83.33(3) no
In2 K2 K3 2_656 . 171.22(2) no
K3 K2 K3 2_656 . 90.88(2) no
Cl2 K2 K3 2_656 2_646 128.93(3) no
Cl6 K2 K3 4_576 2_646 110.99(3) no
Cl4 K2 K3 4_566 2_646 43.00(2) no
Cl5 K2 K3 4_566 2_646 55.40(3) no
Cl2 K2 K3 . 2_646 46.68(2) no
Cl1 K2 K3 4_566 2_646 97.31(3) no
Cl3 K2 K3 4_576 2_646 146.62(3) no
Cl3 K2 K3 . 2_646 80.39(3) no
In2 K2 K3 2_656 2_646 82.889(18) no
K3 K2 K3 2_656 2_646 125.80(4) no
K3 K2 K3 . 2_646 89.50(2) no
Cl4 K3 Cl3 3_666 2_646 141.87(4) no
Cl4 K3 Cl2 3_666 . 132.15(4) no
Cl3 K3 Cl2 2_646 . 76.39(3) no
Cl4 K3 Cl2 3_666 2_656 89.04(4) no
Cl3 K3 Cl2 2_646 2_656 123.94(4) no
Cl2 K3 Cl2 . 2_656 81.98(3) no
Cl4 K3 Cl1 3_666 2_656 75.26(4) no
Cl3 K3 Cl1 2_646 2_656 69.60(3) no
Cl2 K3 Cl1 . 2_656 144.04(4) no
Cl2 K3 Cl1 2_656 2_656 126.94(4) no
Cl4 K3 Cl5 3_666 2_656 87.53(4) no
Cl3 K3 Cl5 2_646 2_656 90.23(4) no
Cl2 K3 Cl5 . 2_656 128.39(4) no
Cl2 K3 Cl5 2_656 2_656 64.78(3) no
Cl1 K3 Cl5 2_656 2_656 64.20(3) no
Cl4 K3 Cl6 3_666 3_666 79.65(4) no
Cl3 K3 Cl6 2_646 3_666 75.52(3) no
Cl2 K3 Cl6 . 3_666 89.53(3) no
Cl2 K3 Cl6 2_656 3_666 155.45(4) no
Cl1 K3 Cl6 2_656 3_666 71.25(3) no
Cl5 K3 Cl6 2_656 3_666 135.42(3) no
Cl4 K3 Cl5 3_666 3_666 69.22(3) no
Cl3 K3 Cl5 2_646 3_666 135.30(4) no
Cl2 K3 Cl5 . 3_666 63.44(3) no
Cl2 K3 Cl5 2_656 3_666 70.61(3) no
Cl1 K3 Cl5 2_656 3_666 140.18(4) no
Cl5 K3 Cl5 2_656 3_666 129.64(3) no
Cl6 K3 Cl5 3_666 3_666 84.97(3) no
Cl4 K3 K2 3_666 2_646 119.39(4) no
Cl3 K3 K2 2_646 2_646 57.34(3) no
Cl2 K3 K2 . 2_646 46.56(2) no
Cl2 K3 K2 2_656 2_646 128.29(3) no
Cl1 K3 K2 2_656 2_646 102.87(3) no
Cl5 K3 K2 2_656 2_646 147.40(3) no
Cl6 K3 K2 3_666 2_646 45.75(2) no
Cl5 K3 K2 3_666 2_646 80.19(3) no
Cl4 K3 K2 3_666 . 134.57(3) no
Cl3 K3 K2 2_646 . 82.32(3) no
Cl2 K3 K2 . . 48.25(2) no
Cl2 K3 K2 2_656 . 46.37(2) no
Cl1 K3 K2 2_656 . 134.10(4) no
Cl5 K3 K2 2_656 . 80.95(3) no
Cl6 K3 K2 3_666 . 136.18(3) no
Cl5 K3 K2 3_666 . 84.98(3) no
K2 K3 K2 2_646 . 90.49(2) no
Cl4 K3 K2 3_666 2_656 46.06(3) no
Cl3 K3 K2 2_646 2_656 171.02(3) no
Cl2 K3 K2 . 2_656 99.91(3) no
Cl2 K3 K2 2_656 2_656 47.10(2) no
Cl1 K3 K2 2_656 2_656 115.40(3) no
Cl5 K3 K2 2_656 2_656 85.72(3) no
Cl6 K3 K2 3_666 2_656 112.88(3) no
Cl5 K3 K2 3_666 2_656 45.80(2) no
K2 K3 K2 2_646 2_656 125.80(4) no
K2 K3 K2 . 2_656 89.12(2) no
Cl4 K3 K2 3_666 3_667 113.58(3) no
Cl3 K3 K2 2_646 3_667 47.94(2) no
Cl2 K3 K2 . 3_667 114.26(3) no
Cl2 K3 K2 2_656 3_667 100.37(3) no
Cl1 K3 K2 2_656 3_667 47.00(3) no
Cl5 K3 K2 2_656 3_667 43.74(2) no
Cl6 K3 K2 3_666 3_667 104.11(3) no
Cl5 K3 K2 3_666 3_667 170.76(3) no
K2 K3 K2 2_646 3_667 104.85(2) no
K2 K3 K2 . 3_667 87.22(2) no
K2 K3 K2 2_656 3_667 129.24(3) no

loop_
_geom_bond_atom_site_label_1
_geom_bond_atom_site_label_2
_geom_bond_site_symmetry_2
_geom_bond_distance
_geom_bond_publ_flag
In1 Cl5 . 2.4096(9) yes
In1 Cl5 3_666 2.4096(9) no
In1 Cl3 . 2.4695(9) yes
In1 Cl3 3_666 2.4695(9) no
In1 Cl2 . 2.6005(10) yes
In1 Cl2 3_666 2.6005(10) no
In2 Cl1 1_455 2.4595(10) yes
In2 Cl1 3_656 2.4595(10) no
In2 Cl4 3_656 2.4806(9) yes
In2 Cl4 1_455 2.4806(9) no
In2 Cl6 3_666 2.5463(9) yes
In2 Cl6 1_445 2.5463(10) no
In2 K2 2_646 3.7433(11) no
In2 K2 4_465 3.7433(11) no
Cl1 In2 1_655 2.4595(10) no
Cl1 K3 2_646 3.1991(13) no
Cl1 K1 1_655 3.2694(17) no
Cl1 K2 4_565 3.3151(14) no
Cl1 K1 2_646 3.6918(19) no
Cl2 K2 2_646 3.0516(12) no
Cl2 K3 2_646 3.1299(13) no
Cl3 K3 2_656 3.0954(13) no
Cl3 K1 2_656 3.2518(16) no
Cl3 K2 4_575 3.3636(14) no
Cl4 In2 1_655 2.4806(9) no
Cl4 K3 3_666 2.9279(12) no
Cl4 K2 4_565 3.0912(13) no
Cl4 K1 3_656 3.2577(16) no
Cl4 K1 4_665 3.6101(17) no
Cl5 K2 4_565 3.1374(13) no
Cl5 K3 2_646 3.4552(15) no
Cl5 K1 2_656 3.4642(18) no
Cl5 K3 3_666 3.6022(16) no
Cl6 In2 1_665 2.5463(9) no
Cl6 K2 4_575 3.0556(13) no
Cl6 K1 4_665 3.2540(16) no
Cl6 K1 2_656 3.2898(16) no
Cl6 K3 3_666 3.4916(13) no
K1 Cl3 2_646 3.2518(16) yes
K1 Cl6 4_466 3.2540(16) yes
K1 Cl4 3_656 3.2577(16) yes
K1 Cl1 1_455 3.2694(17) yes
K1 Cl6 2_646 3.2898(16) yes
K1 Cl5 2_646 3.4642(18) yes
K1 Cl4 4_466 3.6101(17) yes
K1 Cl1 2_656 3.6918(19) yes
K1 K2 3_667 4.6213(15) no
K1 K3 1_545 4.7673(16) no
K1 K3 2_546 4.7815(18) no
K1 K2 2_646 4.7998(17) no
K2 Cl2 2_656 3.0516(12) yes
K2 Cl6 4_576 3.0556(13) yes
K2 Cl4 4_566 3.0912(13) yes
K2 Cl5 4_566 3.1374(13) yes
K2 Cl2 . 3.1511(12) yes
K2 Cl1 4_566 3.3151(15) yes
K2 Cl3 4_576 3.3636(14) yes
K2 Cl3 . 3.6261(15) yes
K2 In2 2_656 3.7433(11) no
K2 K3 2_656 4.1917(14) no
K2 K3 . 4.2038(14) no
K2 K3 2_646 4.2926(14) no
K3 Cl4 3_666 2.9279(12) yes
K3 Cl3 2_646 3.0954(13) yes
K3 Cl2 . 3.1063(12) yes
K3 Cl2 2_656 3.1299(13) yes
K3 Cl1 2_656 3.1991(13) yes
K3 Cl5 2_656 3.4552(15) yes
K3 Cl6 3_666 3.4916(13) yes
K3 Cl5 3_666 3.6022(16) yes
K3 K2 2_646 4.1917(14) no
K3 K2 2_656 4.2926(14) no
K3 K2 3_667 4.5300(16) no
